data_2209503
loop_
_publ_author_name
'Akkerman, Kerstin'
'Beckmann, Jens'
'Duthie, Andrew'

_publ_section_title
;
 1,1'-(1,4-Butanediyl)bis(tetrahydrofuranium) trifluoromethanesulfonate
;
_journal_issue 7
_journal_name_full 'Acta Crystallographica Section E'
_journal_page_first o2781
_journal_page_last o2782
_journal_paper_doi 10.1107/S1600536806021453
_journal_volume 62
_journal_year 2006
_chemical_formula_iupac 'C12 H24 O2 2+, 2C F3 O3 S -'
_chemical_formula_moiety 'C12 H24 O2 2+, 2C F3 O3 S-'
_chemical_formula_sum 'C14 H24 F6 O8 S2'
_chemical_formula_weight 498.45
_chemical_name_common
;
1,1'-(1,4-Butanediyl)bis(tetrahydrofuranium) triflate
;
_chemical_name_systematic
;
1,1'-(1,4-Butanediyl)bis(tetrahydrofuranium) trifluoromethanesulfonate ?
;
_space_group_IT_number 14
_symmetry_cell_setting monoclinic
_symmetry_space_group_name_Hall '-P 2ybc'
_symmetry_space_group_name_H-M 'P 1 21/c 1'
_atom_sites_solution_hydrogens geom
_atom_sites_solution_primary direct
_atom_sites_solution_secondary difmap
_cell_angle_alpha 90.00
_cell_angle_beta 102.765(5)
_cell_angle_gamma 90.00
_cell_formula_units_Z 2
_cell_length_a 6.3708(14)
_cell_length_b 12.542(3)
_cell_length_c 13.334(3)
_cell_measurement_reflns_used 10345
_cell_measurement_temperature 173(2)
_cell_measurement_theta_max 30.01
_cell_measurement_theta_min 2.26
_cell_volume 1039.1(4)
_computing_cell_refinement 'SAINT (Bruker, 2000)'
_computing_data_collection 'SMART (Bruker, 2000)'
_computing_data_reduction SAINT
_computing_molecular_graphics 'DIAMOND (Bergerhoff <i>et al.</i>,  1996)'
_computing_publication_material SHELXL97
_computing_structure_refinement 'SHELXL97 (Sheldrick, 1997)'
_computing_structure_solution 'SHELXS97 (Sheldrick, 1997)'
_diffrn_ambient_temperature 173(2)
_diffrn_measured_fraction_theta_full 0.995
_diffrn_measured_fraction_theta_max 0.995
_diffrn_measurement_device_type 'Bruker SMART CCD area-detector'
_diffrn_measurement_method '\p and \w scans'
_diffrn_radiation_monochromator graphite
_diffrn_radiation_source 'sealed tube'
_diffrn_radiation_type MoK\a
_diffrn_radiation_wavelength 0.71073
_diffrn_reflns_av_R_equivalents 0.0774
_diffrn_reflns_av_sigmaI/netI 0.0494
_diffrn_reflns_limit_h_max 8
_diffrn_reflns_limit_h_min -8
_diffrn_reflns_limit_k_max 12
_diffrn_reflns_limit_k_min -16
_diffrn_reflns_limit_l_max 16
_diffrn_reflns_limit_l_min -16
_diffrn_reflns_number 8382
_diffrn_reflns_theta_full 26.99
_diffrn_reflns_theta_max 26.99
_diffrn_reflns_theta_min 2.26
_exptl_absorpt_coefficient_mu 0.348
_exptl_absorpt_correction_T_max 0.979
_exptl_absorpt_correction_T_min 0.789
_exptl_absorpt_correction_type multi-scan
_exptl_absorpt_process_details '(SADABS; Bruker, 2000)'
_exptl_crystal_colour Colourless
_exptl_crystal_density_diffrn 1.593
_exptl_crystal_density_method 'not measured'
_exptl_crystal_description Plate
_exptl_crystal_F_000 516
_exptl_crystal_size_max 0.50
_exptl_crystal_size_mid 0.15
_exptl_crystal_size_min 0.06
_refine_diff_density_max 0.580
_refine_diff_density_min -0.315
_refine_ls_extinction_method none
_refine_ls_goodness_of_fit_ref 1.112
_refine_ls_hydrogen_treatment constr
_refine_ls_matrix_type full
_refine_ls_number_parameters 146
_refine_ls_number_reflns 2249
_refine_ls_number_restraints 0
_refine_ls_restrained_S_all 1.112
_refine_ls_R_factor_all 0.0619
_refine_ls_R_factor_gt 0.0456
_refine_ls_shift/su_max 0.000
_refine_ls_shift/su_mean 0.000
_refine_ls_structure_factor_coef Fsqd
_refine_ls_weighting_details 'calc w=1/[\s^2^(Fo^2^)+(0.07P)^2^+0.1747P] where P=(Fo^2^+2Fc^2^)/3'
_refine_ls_weighting_scheme calc
_refine_ls_wR_factor_gt 0.1245
_refine_ls_wR_factor_ref 0.1330
_reflns_number_gt 1708
_reflns_number_total 2249
_reflns_threshold_expression I>2\s(I)
_cod_data_source_file gk2014.cif
_cod_data_source_block I
_cod_original_sg_symbol_H-M 'P 21/c'
_cod_database_code 2209503
_cod_database_fobs_code 2209503

loop_
_symmetry_equiv_pos_as_xyz
'x, y, z'
'-x, y+1/2, -z+1/2'
'-x, -y, -z'
'x, -y-1/2, z-1/2'

loop_
_atom_site_type_symbol
_atom_site_label
_atom_site_fract_x
_atom_site_fract_y
_atom_site_fract_z
_atom_site_U_iso_or_equiv
_atom_site_adp_type
_atom_site_calc_flag
_atom_site_refinement_flags
_atom_site_occupancy
_atom_site_disorder_assembly
_atom_site_disorder_group
C C1 0.6426(4) 0.9176(2) 0.23902(19) 0.0450(7) Uani d . 1 B .
H H1A 0.7956 0.9033 0.2710 0.054 Uiso calc R 1 . .
H H1B 0.5694 0.8491 0.2170 0.054 Uiso calc R 1 . .
C C2 0.6227(6) 0.9921(2) 0.1509(2) 0.0637(10) Uani d . 1 . .
H H2A 0.5363 0.9587 0.0878 0.076 Uiso calc R 1 A 1
H H2B 0.7671 1.0086 0.1389 0.076 Uiso calc R 1 A 1
C C3 0.5147(10) 1.0933(5) 0.1749(5) 0.0304(11) Uani d P 0.73(2) B 1
H H3A 0.6226 1.1485 0.2034 0.036 Uiso calc PR 0.73(2) B 1
H H3B 0.4166 1.1219 0.1126 0.036 Uiso calc PR 0.73(2) B 1
C C3' 0.454(3) 1.054(2) 0.1526(12) 0.040(4) Uani d P 0.27(2) B 2
H H3'1 0.3297 1.0271 0.1004 0.048 Uiso calc PR 0.27(2) B 2
H H3'2 0.4863 1.1268 0.1324 0.048 Uiso calc PR 0.27(2) B 2
C C4 0.3917(4) 1.05901(19) 0.25335(18) 0.0367(5) Uani d . 1 . .
H H4A 0.3717 1.1190 0.2986 0.044 Uiso calc R 1 B 1
H H4B 0.2492 1.0295 0.2201 0.044 Uiso calc R 1 B 1
C C5 0.4449(4) 0.90571(16) 0.38295(15) 0.0282(5) Uani d . 1 . .
H H5A 0.5494 0.8489 0.4110 0.034 Uiso calc R 1 B .
H H5B 0.3105 0.8715 0.3452 0.034 Uiso calc R 1 . .
C C6 0.3994(3) 0.97251(16) 0.46927(15) 0.0266(5) Uani d . 1 . .
H H6A 0.3380 0.9266 0.5160 0.032 Uiso calc R 1 . .
H H6B 0.2907 1.0272 0.4406 0.032 Uiso calc R 1 . .
C C7 -0.0663(4) 0.29026(19) 0.50536(18) 0.0332(5) Uani d . 1 . .
O O1 0.5347(2) 0.97522(11) 0.31163(10) 0.0251(3) Uani d . 1 B .
O O2 -0.0785(3) 0.14233(15) 0.37261(16) 0.0550(5) Uani d . 1 . .
O O3 0.2421(3) 0.25175(12) 0.41577(14) 0.0380(4) Uani d . 1 . .
O O4 -0.0879(3) 0.32770(18) 0.31584(14) 0.0580(6) Uani d . 1 . .
F F1 -0.0010(3) 0.39018(12) 0.53025(14) 0.0621(5) Uani d . 1 . .
F F2 0.0190(3) 0.22890(16) 0.58470(13) 0.0632(5) Uani d . 1 . .
F F3 -0.2786(2) 0.28814(13) 0.49625(12) 0.0486(4) Uani d . 1 . .
S S1 0.01046(8) 0.24809(4) 0.38846(4) 0.0285(2) Uani d . 1 . .

loop_
_atom_site_aniso_label
_atom_site_aniso_U_11
_atom_site_aniso_U_22
_atom_site_aniso_U_33
_atom_site_aniso_U_12
_atom_site_aniso_U_13
_atom_site_aniso_U_23
C1 0.0611(16) 0.0488(15) 0.0331(13) 0.0247(12) 0.0277(12) 0.0086(11)
C2 0.117(3) 0.0435(16) 0.0481(18) 0.0227(16) 0.0556(19) 0.0150(13)
C3 0.039(2) 0.028(2) 0.023(2) -0.0035(17) 0.0047(16) 0.0045(17)
C3' 0.048(8) 0.045(10) 0.025(6) 0.003(7) 0.007(5) 0.005(6)
C4 0.0445(13) 0.0332(12) 0.0355(13) 0.0136(10) 0.0154(10) 0.0105(10)
C5 0.0427(12) 0.0247(10) 0.0186(10) -0.0093(9) 0.0099(8) 0.0003(8)
C6 0.0353(11) 0.0280(10) 0.0188(10) -0.0057(8) 0.0109(8) -0.0013(8)
C7 0.0344(11) 0.0357(11) 0.0314(12) -0.0005(10) 0.0109(9) 0.0011(10)
O1 0.0349(8) 0.0247(7) 0.0176(7) 0.0003(6) 0.0099(6) 0.0017(6)
O2 0.0568(11) 0.0469(11) 0.0654(13) -0.0201(9) 0.0226(10) -0.0240(10)
O3 0.0313(9) 0.0376(9) 0.0483(11) 0.0027(6) 0.0159(7) 0.0060(7)
O4 0.0478(11) 0.0839(15) 0.0412(11) 0.0110(10) 0.0075(8) 0.0311(11)
F1 0.0646(11) 0.0476(9) 0.0799(12) -0.0144(8) 0.0284(9) -0.0297(9)
F2 0.0646(11) 0.0935(14) 0.0326(9) 0.0123(9) 0.0131(7) 0.0241(8)
F3 0.0347(7) 0.0551(9) 0.0626(10) 0.0006(7) 0.0248(7) -0.0016(8)
S1 0.0287(3) 0.0329(3) 0.0249(3) -0.0018(2) 0.0078(2) 0.0011(2)

loop_
_atom_type_symbol
_atom_type_description
_atom_type_scat_dispersion_real
_atom_type_scat_dispersion_imag
_atom_type_scat_source
C C 0.0033 0.0016 'International Tables Vol C Tables 4.2.6.8 and 6.1.1.4'
H H 0.0000 0.0000 'International Tables Vol C Tables 4.2.6.8 and 6.1.1.4'
O O 0.0106 0.0060 'International Tables Vol C Tables 4.2.6.8 and 6.1.1.4'
F F 0.0171 0.0103 'International Tables Vol C Tables 4.2.6.8 and 6.1.1.4'
S S 0.1246 0.1234 'International Tables Vol C Tables 4.2.6.8 and 6.1.1.4'

loop_
_geom_angle_atom_site_label_1
_geom_angle_atom_site_label_2
_geom_angle_atom_site_label_3
_geom_angle_site_symmetry_1
_geom_angle_site_symmetry_3
_geom_angle
_geom_angle_publ_flag
C2 C1 O1 . . 103.75(19) no
C2 C1 H1A . . 111.0 no
O1 C1 H1A . . 111.0 no
C2 C1 H1B . . 111.0 no
O1 C1 H1B . . 111.0 no
H1A C1 H1B . . 109.0 no
C3' C2 C1 . . 106.3(7) no
C3' C2 C3 . . 25.8(10) no
C1 C2 C3 . . 108.9(2) no
C3' C2 H2A . . 87.7 no
C1 C2 H2A . . 109.9 no
C3 C2 H2A . . 109.9 no
C3' C2 H2B . . 131.7 no
C1 C2 H2B . . 109.9 no
C3 C2 H2B . . 109.9 no
H2A C2 H2B . . 108.3 no
C4 C3 C2 . . 103.8(3) no
C4 C3 H3A . . 111.0 no
C2 C3 H3A . . 111.0 no
C4 C3 H3B . . 111.0 no
C2 C3 H3B . . 111.0 no
H3A C3 H3B . . 109.0 no
C2 C3' C4 . . 115.0(8) no
C2 C3' H3'1 . . 108.5 no
C4 C3' H3'1 . . 108.5 no
C2 C3' H3'2 . . 108.5 no
C4 C3' H3'2 . . 108.5 no
H3'1 C3' H3'2 . . 107.5 no
C3' C4 O1 . . 100.6(5) no
C3' C4 C3 . . 25.5(9) no
O1 C4 C3 . . 102.2(2) no
C3' C4 H4A . . 133.0 no
O1 C4 H4A . . 111.3 no
C3 C4 H4A . . 111.3 no
C3' C4 H4B . . 88.9 no
O1 C4 H4B . . 111.3 no
C3 C4 H4B . . 111.3 no
H4A C4 H4B . . 109.2 no
O1 C5 C6 . . 109.14(16) no
O1 C5 H5A . . 109.9 no
C6 C5 H5A . . 109.9 no
O1 C5 H5B . . 109.9 no
C6 C5 H5B . . 109.9 no
H5A C5 H5B . . 108.3 no
C5 C6 C6 . 3_676 112.5(2) no
C5 C6 H6A . . 109.1 no
C6 C6 H6A 3_676 . 109.1 no
C5 C6 H6B . . 109.1 no
C6 C6 H6B 3_676 . 109.1 no
H6A C6 H6B . . 107.8 no
F2 C7 F3 . . 106.91(19) no
F2 C7 F1 . . 107.2(2) no
F3 C7 F1 . . 107.16(19) no
F2 C7 S1 . . 112.11(17) no
F3 C7 S1 . . 112.17(16) no
F1 C7 S1 . . 111.00(16) no
C4 O1 C1 . . 108.62(15) yes
C4 O1 C5 . . 117.84(16) yes
C1 O1 C5 . . 115.23(16) yes
O4 S1 O2 . . 116.29(13) no
O4 S1 O3 . . 114.75(11) no
O2 S1 O3 . . 114.50(11) no
O4 S1 C7 . . 102.52(12) no
O2 S1 C7 . . 102.88(11) no
O3 S1 C7 . . 103.25(11) no

loop_
_geom_bond_atom_site_label_1
_geom_bond_atom_site_label_2
_geom_bond_site_symmetry_2
_geom_bond_distance
_geom_bond_publ_flag
C1 C2 . 1.485(4) no
C1 O1 . 1.492(3) yes
C1 H1A . 0.9900 no
C1 H1B . 0.9900 no
C2 C3' . 1.327(13) no
C2 C3 . 1.512(6) no
C2 H2A . 0.9900 no
C2 H2B . 0.9900 no
C3 C4 . 1.502(5) no
C3 H3A . 0.9900 no
C3 H3B . 0.9900 no
C3' C4 . 1.484(13) no
C3' H3'1 . 0.9900 no
C3' H3'2 . 0.9900 no
C4 O1 . 1.492(3) yes
C4 H4A . 0.9900 no
C4 H4B . 0.9900 no
C5 O1 . 1.494(2) yes
C5 C6 . 1.503(3) no
C5 H5A . 0.9900 no
C5 H5B . 0.9900 no
C6 C6 3_676 1.525(4) no
C6 H6A . 0.9900 no
C6 H6B . 0.9900 no
C7 F2 . 1.324(3) no
C7 F3 . 1.331(3) no
C7 F1 . 1.339(3) no
C7 S1 . 1.812(2) no
O2 S1 . 1.4397(19) no
O3 S1 . 1.4403(18) no
O4 S1 . 1.4350(18) no

loop_
_geom_torsion_atom_site_label_1
_geom_torsion_atom_site_label_2
_geom_torsion_atom_site_label_3
_geom_torsion_atom_site_label_4
_geom_torsion_site_symmetry_4
_geom_torsion
_geom_torsion_publ_flag
O1 C1 C2 C3' . -24.2(13) no
O1 C1 C2 C3 . 2.7(5) no
C3' C2 C3 C4 . 64.9(14) no
C1 C2 C3 C4 . -23.5(6) no
C1 C2 C3' C4 . 21(2) no
C3 C2 C3' C4 . -79.0(19) no
C2 C3' C4 O1 . -8(2) no
C2 C3' C4 C3 . 88(2) no
C2 C3 C4 C3' . -55.0(13) no
C2 C3 C4 O1 . 34.1(5) no
O1 C5 C6 C6 3_676 -59.6(3) yes
C3' C4 O1 C1 . -8.2(12) no
C3 C4 O1 C1 . -34.1(4) no
C3' C4 O1 C5 . -141.5(12) no
C3 C4 O1 C5 . -167.5(3) yes
C2 C1 O1 C4 . 19.6(3) no
C2 C1 O1 C5 . 154.3(2) yes
C6 C5 O1 C4 . -65.5(2) yes
C6 C5 O1 C1 . 164.06(18) yes
F2 C7 S1 O4 . -176.87(17) no
F3 C7 S1 O4 . 62.83(19) no
F1 C7 S1 O4 . -57.01(19) no
F2 C7 S1 O2 . 62.0(2) no
F3 C7 S1 O2 . -58.25(19) no
F1 C7 S1 O2 . -178.09(17) no
F2 C7 S1 O3 . -57.35(19) no
F3 C7 S1 O3 . -177.64(15) no
F1 C7 S1 O3 . 62.51(18) no
